data_7130634
loop_
_publ_author_name
'Balakrishna, Bugga'
'Mossin, Susanne'
'Kramer, S\/oren'

_publ_section_title
;
 Photo-induced metal-free dehydrogenative N-N homo-coupling.
;
_journal_issue 78
_journal_name_full 'Chemical communications (Cambridge, England)'
_journal_page_first 10977
_journal_page_last 10980
_journal_paper_doi 10.1039/d2cc04204e
_journal_volume 58
_journal_year 2022
_chemical_formula_moiety 'C24 H20 N2'
_chemical_formula_sum 'C24 H20 N2'
_chemical_formula_weight 336.42
_space_group_crystal_system orthorhombic
_space_group_IT_number 20
_space_group_name_Hall 'C 2c 2'
_space_group_name_H-M_alt 'C 2 2 21'
_atom_sites_solution_hydrogens geom
_atom_sites_solution_primary dual
_audit_creation_date 2022-05-06
_audit_creation_method
;
Olex2 1.5
(compiled 2022.04.07 svn.rca3783a0 for OlexSys, GUI svn.r6498)
;
_audit_update_record
;
2022-05-06 deposited with the CCDC.	2022-09-02 downloaded from the CCDC.
;
_cell_angle_alpha 90
_cell_angle_beta 90
_cell_angle_gamma 90
_cell_formula_units_Z 12
_cell_length_a 12.66060(10)
_cell_length_b 35.4705(2)
_cell_length_c 12.01470(10)
_cell_measurement_reflns_used 35159
_cell_measurement_temperature 229.99(10)
_cell_measurement_theta_max 76.4030
_cell_measurement_theta_min 3.6790
_cell_volume 5395.54(7)
_computing_cell_refinement 'CrysAlisPro 1.171.41.93a (Rigaku OD, 2020)'
_computing_data_collection 'CrysAlisPro 1.171.41.93a (Rigaku OD, 2020)'
_computing_data_reduction 'CrysAlisPro 1.171.41.93a (Rigaku OD, 2020)'
_computing_molecular_graphics 'Olex2 1.5 (Dolomanov et al., 2009)'
_computing_publication_material 'Olex2 1.5 (Dolomanov et al., 2009)'
_computing_structure_refinement 'SHELXL 2018/3 (Sheldrick, 2015)'
_computing_structure_solution 'SHELXT 2018/2 (Sheldrick, 2018)'
_diffrn_ambient_environment N~2~
_diffrn_ambient_temperature 229.99(10)
_diffrn_detector 'CCD plate'
_diffrn_detector_area_resol_mean 5.3073
_diffrn_detector_type Atlas
_diffrn_measured_fraction_theta_full 0.999
_diffrn_measured_fraction_theta_max 0.998
_diffrn_measurement_details
;
List of Runs (angles in degrees, time in seconds):

  # Type    Start    End  Width  t~exp~   \w     \q     \k     \f   Frames
#--------------------------------------------------------------------------
  1  \w   -115.00 -16.00   1.00    1.00    --  -40.81 -38.00-150.00   99
  2  \w    -87.00  -6.00   1.00    1.00    --  -40.81 125.00   0.00   81
  3  \w   -114.00 -13.00   1.00    1.00    --  -40.81 -57.00 -30.00  101
  4  \w    -69.00  32.00   1.00    1.00    --  -40.81  57.00 120.00  101
  5  \w      4.00  30.00   1.00    1.00    --   40.81  89.00 -16.06   26
  6  \w      6.00  82.00   1.00    1.00    --   40.81 -99.00-180.00   76
  7  \w      5.00  31.00   1.00    1.00    --   40.81  87.00 -39.39   26
  8  \w    104.00 178.00   1.00    3.02    --  112.00 111.00 -60.00   74
  9  \w     40.00 141.00   1.00    3.02    --  112.00 -61.00 -90.00  101
 10  \w     36.00 145.00   1.00    3.02    --  112.00 -77.00 150.00  109
 11  \w     36.00 109.00   1.00    3.02    --  112.00-111.00  30.00   73
 12  \w     36.00 109.00   1.00    3.02    --  112.00-111.00-180.00   73
 13  \w    103.00 178.00   1.00    3.02    --  112.00  77.00   0.00   75
 14  \w     85.00 178.00   1.00    3.02    --  112.00  51.00  69.76   93
 15  \w     36.00 109.00   1.00    3.02    --  112.00-111.00  60.00   73
 16  \w     36.00 109.00   1.00    3.02    --  112.00-111.00 150.00   73
 17  \w     36.00 109.00   1.00    3.02    --  112.00-111.00-120.00   73
 18  \w     36.00 109.00   1.00    3.02    --  112.00-111.00 -30.00   73
 19  \w     86.00 178.00   1.00    3.02    --  112.00  45.00 -60.00   92
 20  \w     30.00 106.00   1.00    3.02    --  112.00 -95.00-120.00   76
 21  \w    104.00 178.00   1.00    3.02    --  112.00 111.00   0.00   74
 22  \w     36.00 109.00   1.00    3.02    --  112.00-111.00  90.00   73
 23  \w     30.00 106.00   1.00    3.02    --  112.00 -95.00-150.00   76
 24  \w     40.00 141.00   1.00    3.02    --  112.00 -61.00-150.00  101
 25  \w     30.00 106.00   1.00    3.02    --  112.00 -95.00 120.00   76
 26  \w     87.00 178.00   1.00    3.02    --  112.00  43.00 117.85   91
 27  \w     36.00 109.00   1.00    3.02    --  112.00-111.00 -90.00   73
 28  \w    103.00 178.00   1.00    3.02    --  112.00  77.00  30.00   75
 29  \w    103.00 178.00   1.00    3.02    --  112.00  77.00 -90.00   75
 30  \w     36.00 109.00   1.00    3.02    --  112.00-111.00 120.00   73
 31  \w     84.00 178.00   1.00    3.02    --  112.00  30.00   0.00   94
 32  \w     61.00 146.00   1.00    3.02    --  112.00 178.00-180.00   85
 33  \w   -115.00 -16.00   1.00    1.00    --  -40.81 -38.00  90.00   99
 34  \w    -65.00  33.00   1.00    1.00    --  -40.81  38.00 -60.00   98
 35  \w    -65.00  33.00   1.00    1.00    --  -40.81  38.00  30.00   98
 36  \w      7.00  34.00   1.00    1.00    --   40.81  83.00-131.34   27
 37  \w      4.00  30.00   1.00    1.00    --   40.81  89.00  76.84   26
 38  \w      4.00  30.00   1.00    1.00    --   40.81  89.00 -92.37   26
 39  \w      8.00  42.00   1.00    1.00    --   40.81  80.00 125.87   34
 40  \w     83.00 143.00   1.00    3.02    --  112.00  61.00-150.00   60
 41  \w     83.00 178.00   1.00    3.02    --  112.00  61.00  30.00   95
 42  \w     83.00 178.00   1.00    3.02    --  112.00  61.00 150.00   95
 43  \w     84.00 178.00   1.00    3.02    --  112.00  55.00-115.40   94
 44  \w     84.00 178.00   1.00    3.02    --  112.00  30.00-150.00   94
;
_diffrn_measurement_device 'four-circle diffractometer'
_diffrn_measurement_device_type 'SuperNova, Dual, Cu at home/near, Atlas'
_diffrn_measurement_method '\w scans'
_diffrn_orient_matrix_type 'CrysAlisPro convention (1999,Acta A55,543-557)'
_diffrn_orient_matrix_UB_11 0.0946432000
_diffrn_orient_matrix_UB_12 -0.0027675000
_diffrn_orient_matrix_UB_13 0.0801043000
_diffrn_orient_matrix_UB_21 -0.0694911000
_diffrn_orient_matrix_UB_22 -0.0212015000
_diffrn_orient_matrix_UB_23 0.0847137000
_diffrn_orient_matrix_UB_31 0.0319472000
_diffrn_orient_matrix_UB_32 -0.0378032000
_diffrn_orient_matrix_UB_33 -0.0533706000
_diffrn_radiation_monochromator mirror
_diffrn_radiation_probe x-ray
_diffrn_radiation_type 'Cu K\a'
_diffrn_radiation_wavelength 1.54184
_diffrn_reflns_av_R_equivalents 0.0389
_diffrn_reflns_av_unetI/netI 0.0154
_diffrn_reflns_Laue_measured_fraction_full 0.999
_diffrn_reflns_Laue_measured_fraction_max 0.998
_diffrn_reflns_limit_h_max 15
_diffrn_reflns_limit_h_min -15
_diffrn_reflns_limit_k_max 41
_diffrn_reflns_limit_k_min -44
_diffrn_reflns_limit_l_max 15
_diffrn_reflns_limit_l_min -15
_diffrn_reflns_number 56056
_diffrn_reflns_point_group_measured_fraction_full 0.999
_diffrn_reflns_point_group_measured_fraction_max 0.997
_diffrn_reflns_theta_full 67.684
_diffrn_reflns_theta_max 76.640
_diffrn_reflns_theta_min 3.707
_diffrn_source 'micro-focus sealed X-ray tube'
_diffrn_source_type 'SuperNova (Cu) X-ray Source'
_exptl_absorpt_coefficient_mu 0.560
_exptl_absorpt_correction_T_max 1.00000
_exptl_absorpt_correction_T_min 0.73549
_exptl_absorpt_correction_type multi-scan
_exptl_absorpt_process_details
;
CrysAlisPro 1.171.41.93a (Rigaku Oxford Diffraction, 2020)
Empirical absorption correction using spherical harmonics,
implemented in SCALE3 ABSPACK scaling algorithm.
;
_exptl_crystal_colour 'clear light brown'
_exptl_crystal_colour_lustre clear
_exptl_crystal_colour_modifier light
_exptl_crystal_colour_primary brown
_exptl_crystal_density_diffrn 1.242
_exptl_crystal_description block
_exptl_crystal_F_000 2136
_exptl_crystal_size_max 0.4
_exptl_crystal_size_mid 0.15
_exptl_crystal_size_min 0.1
_refine_diff_density_max 0.103
_refine_diff_density_min -0.128
_refine_diff_density_rms 0.024
_refine_ls_abs_structure_details
;
 Flack x determined using 2394 quotients [(I+)-(I-)]/[(I+)+(I-)]
 (Parsons, Flack and Wagner, Acta Cryst. B69 (2013) 249-259).
;
_refine_ls_abs_structure_Flack 0.02(11)
_refine_ls_extinction_method none
_refine_ls_goodness_of_fit_ref 1.045
_refine_ls_hydrogen_treatment constr
_refine_ls_matrix_type full
_refine_ls_number_parameters 352
_refine_ls_number_reflns 5670
_refine_ls_number_restraints 0
_refine_ls_restrained_S_all 1.045
_refine_ls_R_factor_all 0.0299
_refine_ls_R_factor_gt 0.0289
_refine_ls_shift/su_max 0.001
_refine_ls_shift/su_mean 0.000
_refine_ls_structure_factor_coef Fsqd
_refine_ls_weighting_details 'w=1/[\s^2^(Fo^2^)+(0.0423P)^2^+0.8594P] where P=(Fo^2^+2Fc^2^)/3'
_refine_ls_weighting_scheme calc
_refine_ls_wR_factor_gt 0.0763
_refine_ls_wR_factor_ref 0.0776
_reflns_Friedel_coverage 0.798
_reflns_Friedel_fraction_full 1.000
_reflns_Friedel_fraction_max 0.995
_reflns_number_gt 5502
_reflns_number_total 5670
_reflns_threshold_expression 'I > 2\s(I)'
_cod_data_source_file d2cc04204e2.cif
_cod_data_source_block exp_1985_bb_598_autored
_cod_depositor_comments 'Adding full bibliography for 7130632--7130634.cif.'
_cod_database_code 7130634
_shelx_shelxl_version_number 2018/3
_chemical_oxdiff_formula 'C24 H24 N2'
_shelx_space_group_comment
;
The symmetry employed for this shelxl refinement is uniquely defined
by the following loop, which should always be used as a source of
symmetry information in preference to the above space-group names.
They are only intended as comments.
;
_shelx_estimated_absorpt_t_max 0.946
_shelx_estimated_absorpt_t_min 0.807
_olex2_refinement_description
;
1. Fixed Uiso
 At 1.2 times of:
  All C(H) groups
2.a Aromatic/amide H refined with riding coordinates:
 C004(H004), C00B(H00B), C00C(H00C), C00D(H00D), C00E(H00E), C00F(H00F),
 C00G(H00G), C00H(H00H), C00I(H00I), C00J(H00J), C00K(H00K), C00L(H00L),
 C00M(H00M), C00N(H00N), C00O(H00O), C00P(H00P), C00Q(H00Q), C00R(H00R),
 C00S(H00S), C00T(H00T), C00U(H00U), C00V(H00V), C00W(H00W), C00X(H00X),
 C00Y(H00Y), C00Z(H00Z), C010(H010), C011(H011), C012(H012), C013(H013)
;
_olex2_submission_special_instructions 'No special instructions were received'
_oxdiff_exptl_absorpt_empirical_details
;
Empirical correction (ABSPACK) includes:
- Absorption correction using spherical harmonics
- Frame scaling
;
_oxdiff_exptl_absorpt_empirical_full_max 1.380
_oxdiff_exptl_absorpt_empirical_full_min 0.699

loop_
_space_group_symop_operation_xyz
'x, y, z'
'-x, -y, z+1/2'
'-x, y, -z+1/2'
'x, -y, -z'
'x+1/2, y+1/2, z'
'-x+1/2, -y+1/2, z+1/2'
'-x+1/2, y+1/2, -z+1/2'
'x+1/2, -y+1/2, -z'

loop_
_atom_site_label
_atom_site_type_symbol
_atom_site_fract_x
_atom_site_fract_y
_atom_site_fract_z
_atom_site_U_iso_or_equiv
_atom_site_adp_type
_atom_site_occupancy
_atom_site_site_symmetry_order
_atom_site_calc_flag
_atom_site_refinement_flags_posn
_atom_site_refinement_flags_adp
_atom_site_refinement_flags_occupancy
_atom_site_disorder_assembly
_atom_site_disorder_group
N001 N 0.61302(10) 0.65196(3) 0.55998(11) 0.0419(3) Uani 1 1 d . . . . .
N002 N 0.60297(10) 0.68256(3) 0.48768(11) 0.0400(3) Uani 1 1 d . . . . .
N003 N 0.95545(12) 0.54347(4) 0.78405(11) 0.0476(3) Uani 1 1 d . . . . .
C004 C 0.45642(14) 0.70764(4) 0.59450(14) 0.0461(3) Uani 1 1 d . . . . .
H004 H 0.434349 0.682785 0.608450 0.055 Uiso 1 1 calc R U . . .
C005 C 0.54575(11) 0.71400(4) 0.53043(12) 0.0364(3) Uani 1 1 d . . . . .
C006 C 0.55526(12) 0.61903(4) 0.53355(13) 0.0397(3) Uani 1 1 d . . . . .
C007 C 0.68882(12) 0.65590(4) 0.64536(13) 0.0401(3) Uani 1 1 d . . . . .
C008 C 0.65042(12) 0.67987(4) 0.38259(13) 0.0412(3) Uani 1 1 d . . . . .
C009 C 0.96379(13) 0.56394(4) 0.88437(12) 0.0409(3) Uani 1 1 d . . . . .
C00A C 0.86902(14) 0.52116(4) 0.75028(13) 0.0449(3) Uani 1 1 d . . . . .
C00B C 0.57996(13) 0.75073(4) 0.51355(14) 0.0438(3) Uani 1 1 d . . . . .
H00B H 0.642115 0.755484 0.473120 0.053 Uiso 1 1 calc R U . . .
C00C C 0.62994(15) 0.70602(5) 0.29872(14) 0.0498(4) Uani 1 1 d . . . . .
H00C H 0.584120 0.726349 0.312471 0.060 Uiso 1 1 calc R U . . .
C00D C 0.58639(14) 0.58346(4) 0.57129(14) 0.0461(3) Uani 1 1 d . . . . .
H00D H 0.647813 0.580857 0.614567 0.055 Uiso 1 1 calc R U . . .
C00E C 1.03354(13) 0.59434(4) 0.89160(14) 0.0456(3) Uani 1 1 d . . . . .
H00E H 1.075023 0.601006 0.829772 0.055 Uiso 1 1 calc R U . . .
C00F C 1.04175(14) 0.61462(5) 0.98925(15) 0.0506(4) Uani 1 1 d . . . . .
H00F H 1.088956 0.635032 0.993081 0.061 Uiso 1 1 calc R U . . .
C00G C 0.77253(13) 0.68130(5) 0.63124(15) 0.0478(4) Uani 1 1 d . . . . .
H00G H 0.778134 0.695232 0.564952 0.057 Uiso 1 1 calc R U . . .
C00H C 0.88452(16) 0.49137(5) 0.67591(15) 0.0522(4) Uani 1 1 d . . . . .
H00H H 0.952452 0.486510 0.647787 0.063 Uiso 1 1 calc R U . . .
C00I C 0.39953(15) 0.73739(5) 0.63806(15) 0.0531(4) Uani 1 1 d . . . . .
H00I H 0.339001 0.732677 0.681181 0.064 Uiso 1 1 calc R U . . .
C00J C 0.71721(13) 0.64951(5) 0.35920(17) 0.0515(4) Uani 1 1 d . . . . .
H00J H 0.731488 0.631453 0.414458 0.062 Uiso 1 1 calc R U . . .
C00K C 0.90532(14) 0.55410(4) 0.97873(13) 0.0464(4) Uani 1 1 d . . . . .
H00K H 0.859620 0.533232 0.976305 0.056 Uiso 1 1 calc R U . . .
C00L C 0.52650(16) 0.55207(4) 0.54476(16) 0.0536(4) Uani 1 1 d . . . . .
H00L H 0.546936 0.528339 0.572102 0.064 Uiso 1 1 calc R U . . .
C00M C 0.91435(16) 0.57492(5) 1.07568(14) 0.0520(4) Uani 1 1 d . . . . .
H00M H 0.874090 0.568210 1.138361 0.062 Uiso 1 1 calc R U . . .
C00N C 0.43117(15) 0.77393(5) 0.61854(16) 0.0545(4) Uani 1 1 d . . . . .
H00N H 0.391758 0.794245 0.646814 0.065 Uiso 1 1 calc R U . . .
C00O C 0.46774(13) 0.62155(4) 0.46421(15) 0.0493(4) Uani 1 1 d . . . . .
H00O H 0.447556 0.645082 0.435193 0.059 Uiso 1 1 calc R U . . .
C00P C 0.84685(15) 0.68596(5) 0.71426(18) 0.0586(5) Uani 1 1 d . . . . .
H00P H 0.902481 0.703163 0.704027 0.070 Uiso 1 1 calc R U . . .
C00Q C 0.68033(14) 0.63651(4) 0.74581(14) 0.0479(4) Uani 1 1 d . . . . .
H00Q H 0.622934 0.620237 0.758239 0.057 Uiso 1 1 calc R U . . .
C00R C 0.52139(15) 0.78040(4) 0.55701(16) 0.0532(4) Uani 1 1 d . . . . .
H00R H 0.543613 0.805317 0.544277 0.064 Uiso 1 1 calc R U . . .
C00S C 0.98189(16) 0.60547(5) 1.08139(14) 0.0538(4) Uani 1 1 d . . . . .
H00S H 0.986990 0.619793 1.147000 0.065 Uiso 1 1 calc R U . . .
C00T C 0.84047(17) 0.66572(6) 0.81186(18) 0.0634(5) Uani 1 1 d . . . . .
H00T H 0.892415 0.668510 0.867152 0.076 Uiso 1 1 calc R U . . .
C00U C 0.40998(16) 0.58963(5) 0.43750(18) 0.0564(4) Uani 1 1 d . . . . .
H00U H 0.351077 0.591722 0.390275 0.068 Uiso 1 1 calc R U . . .
C00V C 0.80093(19) 0.46909(6) 0.64358(17) 0.0624(5) Uani 1 1 d . . . . .
H00V H 0.812412 0.449284 0.593015 0.075 Uiso 1 1 calc R U . . .
C00W C 0.76641(15) 0.52880(5) 0.78620(15) 0.0516(4) Uani 1 1 d . . . . .
H00W H 0.753358 0.549728 0.832175 0.062 Uiso 1 1 calc R U . . .
C00X C 0.75679(18) 0.64125(5) 0.82758(15) 0.0588(5) Uani 1 1 d . . . . .
H00X H 0.751554 0.627630 0.894474 0.071 Uiso 1 1 calc R U . . .
C00Y C 0.43781(16) 0.55486(5) 0.47931(17) 0.0560(4) Uani 1 1 d . . . . .
H00Y H 0.396873 0.533420 0.463365 0.067 Uiso 1 1 calc R U . . .
C00Z C 0.67698(18) 0.70216(6) 0.19497(16) 0.0647(5) Uani 1 1 d . . . . .
H00Z H 0.663836 0.720181 0.139310 0.078 Uiso 1 1 calc R U . . .
C010 C 0.68416(16) 0.50574(6) 0.75445(18) 0.0625(5) Uani 1 1 d . . . . .
H010 H 0.615688 0.510707 0.780908 0.075 Uiso 1 1 calc R U . . .
C011 C 0.76219(15) 0.64599(6) 0.2552(2) 0.0665(6) Uani 1 1 d . . . . .
H011 H 0.806806 0.625421 0.240320 0.080 Uiso 1 1 calc R U . . .
C012 C 0.70079(18) 0.47536(6) 0.68417(19) 0.0663(5) Uani 1 1 d . . . . .
H012 H 0.644698 0.459321 0.664549 0.080 Uiso 1 1 calc R U . . .
C013 C 0.74298(18) 0.67203(7) 0.17281(18) 0.0732(7) Uani 1 1 d . . . . .
H013 H 0.774338 0.669378 0.102331 0.088 Uiso 1 1 calc R U . . .

loop_
_atom_site_aniso_label
_atom_site_aniso_U_11
_atom_site_aniso_U_22
_atom_site_aniso_U_33
_atom_site_aniso_U_23
_atom_site_aniso_U_13
_atom_site_aniso_U_12
N001 0.0458(7) 0.0310(5) 0.0489(7) 0.0017(5) -0.0078(6) 0.0007(5)
N002 0.0449(6) 0.0321(5) 0.0429(6) 0.0010(5) 0.0019(5) 0.0042(5)
N003 0.0563(8) 0.0445(6) 0.0419(6) -0.0028(5) 0.0190(6) -0.0036(6)
C004 0.0479(8) 0.0410(7) 0.0494(8) 0.0034(6) 0.0066(7) -0.0025(7)
C005 0.0382(7) 0.0346(6) 0.0365(6) 0.0002(5) -0.0019(6) 0.0019(5)
C006 0.0410(7) 0.0325(6) 0.0456(7) -0.0020(5) -0.0008(6) 0.0022(5)
C007 0.0407(7) 0.0349(7) 0.0448(7) -0.0092(6) -0.0028(6) 0.0084(6)
C008 0.0357(7) 0.0429(7) 0.0451(7) -0.0096(6) -0.0005(6) -0.0066(6)
C009 0.0504(8) 0.0353(7) 0.0369(7) 0.0046(5) 0.0089(6) 0.0078(6)
C00A 0.0571(9) 0.0385(7) 0.0390(7) 0.0069(6) 0.0077(7) 0.0030(6)
C00B 0.0459(8) 0.0364(7) 0.0492(8) 0.0010(6) 0.0057(7) -0.0022(6)
C00C 0.0520(9) 0.0543(9) 0.0432(8) -0.0048(7) 0.0000(7) -0.0076(7)
C00D 0.0525(9) 0.0353(7) 0.0504(8) -0.0014(6) -0.0070(7) 0.0060(6)
C00E 0.0504(8) 0.0451(8) 0.0412(7) 0.0048(6) 0.0083(7) 0.0010(6)
C00F 0.0531(9) 0.0501(8) 0.0485(8) -0.0004(7) -0.0011(7) 0.0017(7)
C00G 0.0439(8) 0.0439(8) 0.0557(9) -0.0100(7) -0.0022(7) 0.0034(6)
C00H 0.0631(10) 0.0492(9) 0.0444(8) -0.0018(7) 0.0023(8) 0.0071(8)
C00I 0.0484(9) 0.0601(10) 0.0509(9) 0.0007(8) 0.0115(7) 0.0062(7)
C00J 0.0404(8) 0.0497(9) 0.0644(10) -0.0178(8) 0.0019(7) -0.0030(7)
C00K 0.0596(9) 0.0369(7) 0.0427(7) 0.0067(6) 0.0144(7) 0.0055(6)
C00L 0.0693(11) 0.0316(7) 0.0599(10) 0.0004(7) -0.0069(9) 0.0021(7)
C00M 0.0646(10) 0.0542(9) 0.0371(7) 0.0073(7) 0.0128(7) 0.0144(8)
C00N 0.0597(10) 0.0511(9) 0.0527(9) -0.0045(7) 0.0025(8) 0.0191(8)
C00O 0.0496(9) 0.0365(7) 0.0619(10) 0.0022(7) -0.0117(8) 0.0030(6)
C00P 0.0471(9) 0.0559(9) 0.0729(12) -0.0210(9) -0.0109(8) 0.0035(8)
C00Q 0.0545(9) 0.0429(7) 0.0463(8) -0.0071(7) -0.0011(7) 0.0100(7)
C00R 0.0657(11) 0.0346(7) 0.0594(10) 0.0010(7) 0.0028(8) 0.0050(7)
C00S 0.0627(11) 0.0593(10) 0.0394(8) -0.0063(7) -0.0003(7) 0.0104(8)
C00T 0.0627(11) 0.0637(11) 0.0639(11) -0.0238(9) -0.0237(9) 0.0179(9)
C00U 0.0535(9) 0.0463(8) 0.0695(11) -0.0030(8) -0.0173(9) -0.0024(7)
C00V 0.0785(13) 0.0545(10) 0.0542(10) -0.0070(8) -0.0130(10) 0.0044(9)
C00W 0.0580(10) 0.0474(8) 0.0495(9) 0.0055(7) 0.0077(8) 0.0061(7)
C00X 0.0775(12) 0.0559(10) 0.0431(8) -0.0110(7) -0.0100(9) 0.0231(9)
C00Y 0.0622(10) 0.0381(8) 0.0676(11) -0.0043(7) -0.0070(9) -0.0083(7)
C00Z 0.0702(12) 0.0801(13) 0.0437(9) -0.0073(9) 0.0036(8) -0.0239(11)
C010 0.0542(10) 0.0732(12) 0.0600(10) 0.0133(10) -0.0004(9) 0.0044(9)
C011 0.0491(9) 0.0715(11) 0.0789(13) -0.0381(11) 0.0149(9) -0.0115(9)
C012 0.0682(12) 0.0662(11) 0.0646(11) 0.0069(10) -0.0156(10) -0.0077(10)
C013 0.0636(12) 0.0997(16) 0.0564(11) -0.0372(12) 0.0184(10) -0.0301(12)

loop_
_atom_type_symbol
_atom_type_description
_atom_type_scat_dispersion_real
_atom_type_scat_dispersion_imag
_atom_type_scat_source
C C 0.0181 0.0091 'International Tables Vol C Tables 4.2.6.8 and 6.1.1.4'
H H 0.0000 0.0000 'International Tables Vol C Tables 4.2.6.8 and 6.1.1.4'
N N 0.0311 0.0180 'International Tables Vol C Tables 4.2.6.8 and 6.1.1.4'

loop_
_geom_angle_atom_site_label_1
_geom_angle_atom_site_label_2
_geom_angle_atom_site_label_3
_geom_angle
_geom_angle_site_symmetry_1
_geom_angle_site_symmetry_3
_geom_angle_publ_flag
N002 N001 C006 117.09(12) . . ?
N002 N001 C007 115.92(12) . . ?
C007 N001 C006 126.62(12) . . ?
N001 N002 C005 115.49(12) . . ?
N001 N002 C008 117.94(12) . . ?
C008 N002 C005 126.56(12) . . ?
N003 N003 C009 116.16(16) 3_756 . ?
N003 N003 C00A 117.34(14) 3_756 . ?
C00A N003 C009 126.35(13) . . ?
C005 C004 H004 119.6 . . ?
C00I C004 H004 119.6 . . ?
C00I C004 C005 120.77(15) . . ?
C004 C005 N002 119.15(13) . . ?
C004 C005 C00B 119.24(14) . . ?
C00B C005 N002 121.54(13) . . ?
C00D C006 N001 121.80(14) . . ?
C00O C006 N001 119.60(13) . . ?
C00O C006 C00D 118.54(14) . . ?
C00G C007 N001 119.33(15) . . ?
C00Q C007 N001 121.87(14) . . ?
C00Q C007 C00G 118.73(15) . . ?
C00C C008 N002 121.74(14) . . ?
C00C C008 C00J 118.68(16) . . ?
C00J C008 N002 119.54(15) . . ?
C00E C009 N003 119.85(13) . . ?
C00E C009 C00K 118.49(15) . . ?
C00K C009 N003 121.64(14) . . ?
C00H C00A N003 119.96(16) . . ?
C00W C00A N003 121.64(15) . . ?
C00W C00A C00H 118.36(17) . . ?
C005 C00B H00B 120.3 . . ?
C005 C00B C00R 119.31(15) . . ?
C00R C00B H00B 120.3 . . ?
C008 C00C H00C 119.9 . . ?
C00Z C00C C008 120.23(19) . . ?
C00Z C00C H00C 119.9 . . ?
C006 C00D H00D 120.1 . . ?
C00L C00D C006 119.80(16) . . ?
C00L C00D H00D 120.1 . . ?
C009 C00E H00E 119.9 . . ?
C00F C00E C009 120.20(15) . . ?
C00F C00E H00E 119.9 . . ?
C00E C00F H00F 119.4 . . ?
C00E C00F C00S 121.19(17) . . ?
C00S C00F H00F 119.4 . . ?
C007 C00G H00G 119.8 . . ?
C00P C00G C007 120.31(18) . . ?
C00P C00G H00G 119.8 . . ?
C00A C00H H00H 119.8 . . ?
C00V C00H C00A 120.43(18) . . ?
C00V C00H H00H 119.8 . . ?
C004 C00I H00I 119.9 . . ?
C00N C00I C004 120.21(16) . . ?
C00N C00I H00I 119.9 . . ?
C008 C00J H00J 119.9 . . ?
C011 C00J C008 120.1(2) . . ?
C011 C00J H00J 119.9 . . ?
C009 C00K H00K 119.8 . . ?
C00M C00K C009 120.37(16) . . ?
C00M C00K H00K 119.8 . . ?
C00D C00L H00L 119.3 . . ?
C00Y C00L C00D 121.43(15) . . ?
C00Y C00L H00L 119.3 . . ?
C00K C00M H00M 119.6 . . ?
C00S C00M C00K 120.75(16) . . ?
C00S C00M H00M 119.6 . . ?
C00I C00N H00N 120.4 . . ?
C00I C00N C00R 119.26(16) . . ?
C00R C00N H00N 120.4 . . ?
C006 C00O H00O 119.8 . . ?
C00U C00O C006 120.48(15) . . ?
C00U C00O H00O 119.8 . . ?
C00G C00P H00P 119.6 . . ?
C00T C00P C00G 120.83(19) . . ?
C00T C00P H00P 119.6 . . ?
C007 C00Q H00Q 120.0 . . ?
C00X C00Q C007 119.94(17) . . ?
C00X C00Q H00Q 120.0 . . ?
C00B C00R H00R 119.4 . . ?
C00N C00R C00B 121.15(16) . . ?
C00N C00R H00R 119.4 . . ?
C00F C00S C00M 118.96(16) . . ?
C00F C00S H00S 120.5 . . ?
C00M C00S H00S 120.5 . . ?
C00P C00T H00T 120.4 . . ?
C00P C00T C00X 119.24(17) . . ?
C00X C00T H00T 120.4 . . ?
C00O C00U H00U 119.6 . . ?
C00Y C00U C00O 120.81(17) . . ?
C00Y C00U H00U 119.6 . . ?
C00H C00V H00V 119.5 . . ?
C012 C00V C00H 121.01(19) . . ?
C012 C00V H00V 119.5 . . ?
C00A C00W H00W 119.9 . . ?
C010 C00W C00A 120.18(17) . . ?
C010 C00W H00W 119.9 . . ?
C00Q C00X H00X 119.6 . . ?
C00T C00X C00Q 120.87(19) . . ?
C00T C00X H00X 119.6 . . ?
C00L C00Y C00U 118.82(16) . . ?
C00L C00Y H00Y 120.6 . . ?
C00U C00Y H00Y 120.6 . . ?
C00C C00Z H00Z 119.7 . . ?
C013 C00Z C00C 120.6(2) . . ?
C013 C00Z H00Z 119.7 . . ?
C00W C010 H010 119.5 . . ?
C00W C010 C012 121.0(2) . . ?
C012 C010 H010 119.5 . . ?
C00J C011 H011 119.4 . . ?
C013 C011 C00J 121.23(19) . . ?
C013 C011 H011 119.4 . . ?
C00V C012 C010 118.8(2) . . ?
C00V C012 H012 120.6 . . ?
C010 C012 H012 120.6 . . ?
C00Z C013 H013 120.4 . . ?
C011 C013 C00Z 119.16(18) . . ?
C011 C013 H013 120.4 . . ?

loop_
_geom_bond_atom_site_label_1
_geom_bond_atom_site_label_2
_geom_bond_distance
_geom_bond_site_symmetry_2
_geom_bond_publ_flag
N001 N002 1.3960(17) . ?
N001 C006 1.4143(18) . ?
N001 C007 1.412(2) . ?
N002 C005 1.4257(18) . ?
N002 C008 1.402(2) . ?
N003 N003 1.394(3) 3_756 ?
N003 C009 1.411(2) . ?
N003 C00A 1.410(2) . ?
C004 H004 0.9400 . ?
C004 C005 1.387(2) . ?
C004 C00I 1.381(2) . ?
C005 C00B 1.388(2) . ?
C006 C00D 1.397(2) . ?
C006 C00O 1.389(2) . ?
C007 C00G 1.401(2) . ?
C007 C00Q 1.393(2) . ?
C008 C00C 1.394(2) . ?
C008 C00J 1.398(2) . ?
C009 C00E 1.396(2) . ?
C009 C00K 1.398(2) . ?
C00A C00H 1.398(2) . ?
C00A C00W 1.396(3) . ?
C00B H00B 0.9400 . ?
C00B C00R 1.389(2) . ?
C00C H00C 0.9400 . ?
C00C C00Z 1.388(3) . ?
C00D H00D 0.9400 . ?
C00D C00L 1.384(2) . ?
C00E H00E 0.9400 . ?
C00E C00F 1.380(2) . ?
C00F H00F 0.9400 . ?
C00F C00S 1.380(3) . ?
C00G H00G 0.9400 . ?
C00G C00P 1.381(3) . ?
C00H H00H 0.9400 . ?
C00H C00V 1.377(3) . ?
C00I H00I 0.9400 . ?
C00I C00N 1.377(3) . ?
C00J H00J 0.9400 . ?
C00J C011 1.379(3) . ?
C00K H00K 0.9400 . ?
C00K C00M 1.384(2) . ?
C00L H00L 0.9400 . ?
C00L C00Y 1.374(3) . ?
C00M H00M 0.9400 . ?
C00M C00S 1.382(3) . ?
C00N H00N 0.9400 . ?
C00N C00R 1.380(3) . ?
C00O H00O 0.9400 . ?
C00O C00U 1.386(2) . ?
C00P H00P 0.9400 . ?
C00P C00T 1.377(3) . ?
C00Q H00Q 0.9400 . ?
C00Q C00X 1.389(3) . ?
C00R H00R 0.9400 . ?
C00S H00S 0.9400 . ?
C00T H00T 0.9400 . ?
C00T C00X 1.383(3) . ?
C00U H00U 0.9400 . ?
C00U C00Y 1.377(2) . ?
C00V H00V 0.9400 . ?
C00V C012 1.377(3) . ?
C00W H00W 0.9400 . ?
C00W C010 1.378(3) . ?
C00X H00X 0.9400 . ?
C00Y H00Y 0.9400 . ?
C00Z H00Z 0.9400 . ?
C00Z C013 1.382(3) . ?
C010 H010 0.9400 . ?
C010 C012 1.385(3) . ?
C011 H011 0.9400 . ?
C011 C013 1.376(4) . ?
C012 H012 0.9400 . ?
C013 H013 0.9400 . ?

loop_
_geom_torsion_atom_site_label_1
_geom_torsion_atom_site_label_2
_geom_torsion_atom_site_label_3
_geom_torsion_atom_site_label_4
_geom_torsion
_geom_torsion_site_symmetry_1
_geom_torsion_site_symmetry_2
_geom_torsion_site_symmetry_3
_geom_torsion_site_symmetry_4
_geom_torsion_publ_flag
N001 N002 C005 C004 -39.60(19) . . . . ?
N001 N002 C005 C00B 137.50(15) . . . . ?
N001 N002 C008 C00C 169.07(14) . . . . ?
N001 N002 C008 C00J -8.6(2) . . . . ?
N001 C006 C00D C00L 179.02(16) . . . . ?
N001 C006 C00O C00U -179.87(17) . . . . ?
N001 C007 C00G C00P 179.19(15) . . . . ?
N001 C007 C00Q C00X -179.99(14) . . . . ?
N002 N001 C006 C00D 155.70(15) . . . . ?
N002 N001 C006 C00O -21.4(2) . . . . ?
N002 N001 C007 C00G -23.26(19) . . . . ?
N002 N001 C007 C00Q 153.75(13) . . . . ?
N002 C005 C00B C00R -179.95(15) . . . . ?
N002 C008 C00C C00Z -178.94(16) . . . . ?
N002 C008 C00J C011 178.30(15) . . . . ?
N003 N003 C009 C00E 26.8(2) 3_756 . . . ?
N003 N003 C009 C00K -151.78(14) 3_756 . . . ?
N003 N003 C00A C00H 21.1(2) 3_756 . . . ?
N003 N003 C00A C00W -156.64(15) 3_756 . . . ?
N003 C009 C00E C00F 179.66(15) . . . . ?
N003 C009 C00K C00M -179.37(15) . . . . ?
N003 C00A C00H C00V 179.10(16) . . . . ?
N003 C00A C00W C010 -177.96(16) . . . . ?
C004 C005 C00B C00R -2.8(2) . . . . ?
C004 C00I C00N C00R -1.3(3) . . . . ?
C005 N002 C008 C00C -12.0(2) . . . . ?
C005 N002 C008 C00J 170.34(14) . . . . ?
C005 C004 C00I C00N -0.2(3) . . . . ?
C005 C00B C00R C00N 1.4(3) . . . . ?
C006 N001 N002 C005 109.50(15) . . . . ?
C006 N001 N002 C008 -71.45(17) . . . . ?
C006 N001 C007 C00G 149.47(15) . . . . ?
C006 N001 C007 C00Q -33.5(2) . . . . ?
C006 C00D C00L C00Y 1.7(3) . . . . ?
C006 C00O C00U C00Y 0.2(3) . . . . ?
C007 N001 N002 C005 -77.05(16) . . . . ?
C007 N001 N002 C008 102.00(15) . . . . ?
C007 N001 C006 C00D -17.0(2) . . . . ?
C007 N001 C006 C00O 165.96(16) . . . . ?
C007 C00G C00P C00T 0.3(3) . . . . ?
C007 C00Q C00X C00T 1.5(2) . . . . ?
C008 N002 C005 C004 141.44(15) . . . . ?
C008 N002 C005 C00B -41.5(2) . . . . ?
C008 C00C C00Z C013 1.2(3) . . . . ?
C008 C00J C011 C013 0.2(3) . . . . ?
C009 N003 C00A C00H -154.26(15) . . . . ?
C009 N003 C00A C00W 28.0(2) . . . . ?
C009 C00E C00F C00S 0.0(3) . . . . ?
C009 C00K C00M C00S -0.7(3) . . . . ?
C00A N003 C009 C00E -157.84(15) . . . . ?
C00A N003 C009 C00K 23.6(2) . . . . ?
C00A C00H C00V C012 -0.6(3) . . . . ?
C00A C00W C010 C012 -1.9(3) . . . . ?
C00C C008 C00J C011 0.6(2) . . . . ?
C00C C00Z C013 C011 -0.5(3) . . . . ?
C00D C006 C00O C00U 2.9(3) . . . . ?
C00D C00L C00Y C00U 1.5(3) . . . . ?
C00E C009 C00K C00M 2.0(2) . . . . ?
C00E C00F C00S C00M 1.3(3) . . . . ?
C00G C007 C00Q C00X -3.0(2) . . . . ?
C00G C00P C00T C00X -1.8(3) . . . . ?
C00H C00A C00W C010 4.3(3) . . . . ?
C00H C00V C012 C010 3.0(3) . . . . ?
C00I C004 C005 N002 179.46(16) . . . . ?
C00I C004 C005 C00B 2.3(2) . . . . ?
C00I C00N C00R C00B 0.7(3) . . . . ?
C00J C008 C00C C00Z -1.3(2) . . . . ?
C00J C011 C013 C00Z -0.2(3) . . . . ?
C00K C009 C00E C00F -1.7(2) . . . . ?
C00K C00M C00S C00F -1.0(3) . . . . ?
C00O C006 C00D C00L -3.9(3) . . . . ?
C00O C00U C00Y C00L -2.5(3) . . . . ?
C00P C00T C00X C00Q 0.9(3) . . . . ?
C00Q C007 C00G C00P 2.1(2) . . . . ?
C00W C00A C00H C00V -3.1(3) . . . . ?
C00W C010 C012 C00V -1.8(3) . . . . ?
